data_7055073
loop_
_publ_author_name
'Hettstedt, Christina'
'Mayer, Peter'
'Karaghiosoff, Konstantin'

_publ_section_title
;
 Halogen bonding in the crystal structures of 1,2-diiodo alkenes
;
_journal_issue 11
_journal_name_full 'New J. Chem.'
_journal_page_first 8522
_journal_paper_doi 10.1039/C5NJ00821B
_journal_volume 39
_journal_year 2015
_chemical_formula_moiety 'C14 H10 I2'
_chemical_formula_sum 'C14 H10 I2'
_chemical_formula_weight 432.02
_chemical_name_systematic
;
 (E)-1,2-diiodo-1,2-diphenylethene
;
_chemical_properties_physical Light-sensitive
_space_group_crystal_system monoclinic
_space_group_IT_number 14
_space_group_name_Hall '-P 2yn'
_space_group_name_H-M_alt 'P 1 21/n 1'
_symmetry_space_group_name_Hall '-P 2yn'
_symmetry_space_group_name_H-M 'P 1 21/n 1'
_atom_sites_solution_hydrogens geom
_atom_sites_solution_primary direct
_atom_sites_solution_secondary difmap
_audit_creation_method SHELXL-2013
_audit_update_record
;
2014-12-02 deposited with the CCDC.
2015-08-07 downloaded from the CCDC.
;
_cell_angle_alpha 90
_cell_angle_beta 110.984(6)
_cell_angle_gamma 90
_cell_formula_units_Z 2
_cell_length_a 5.7078(3)
_cell_length_b 17.4128(8)
_cell_length_c 7.0077(4)
_cell_measurement_reflns_used 5522
_cell_measurement_temperature 173(2)
_cell_measurement_theta_max 32.2328
_cell_measurement_theta_min 4.1335
_cell_volume 650.30(6)
_computing_cell_refinement
;
CrysAlisPro, Oxford Diffraction Ltd.,
Version 1.171.33.41 (release 06-05-2009 CrysAlis171 .NET)
(compiled May  6 2009,17:20:42)
;
_computing_data_collection
;
CrysAlisPro, Oxford Diffraction Ltd.,
Version 1.171.33.41 (release 06-05-2009 CrysAlis171 .NET)
(compiled May  6 2009,17:20:42)
;
_computing_data_reduction
;
CrysAlisPro, Oxford Diffraction Ltd.,
Version 1.171.33.41 (release 06-05-2009 CrysAlis171 .NET)
(compiled May  6 2009,17:20:42)
;
_computing_molecular_graphics
;
'ORTEP (M. N. Burnett, C. K. Johnson, ORTEP-III: Oak Ridge Thermal Ellipsoid
;
_computing_publication_material
;
PLATON (A. L. Spek, Acta Crystallogr, Sect. A, 1990, 46, C34, 1995 version).
;
_computing_structure_refinement 'SHELXL-2013 (Sheldrick, 2013)'
_computing_structure_solution 'SHELXS-97 (Sheldrick, 1990)'
_diffrn_ambient_temperature 173(2)
_diffrn_detector_area_resol_mean 15.9809
_diffrn_measured_fraction_theta_full 0.995
_diffrn_measured_fraction_theta_max 0.996
_diffrn_measurement_device_type 'Xcalibur, Sapphire3'
_diffrn_measurement_method '\w scans'
_diffrn_radiation_type MoK\a
_diffrn_radiation_wavelength 0.71073
_diffrn_reflns_av_R_equivalents 0.0303
_diffrn_reflns_av_unetI/netI 0.0196
_diffrn_reflns_laue_measured_fraction_full 0.995
_diffrn_reflns_laue_measured_fraction_max 0.996
_diffrn_reflns_limit_h_max 7
_diffrn_reflns_limit_h_min -7
_diffrn_reflns_limit_k_max 21
_diffrn_reflns_limit_k_min -21
_diffrn_reflns_limit_l_max 8
_diffrn_reflns_limit_l_min -8
_diffrn_reflns_number 8934
_diffrn_reflns_point_group_measured_fraction_full 0.995
_diffrn_reflns_point_group_measured_fraction_max 0.996
_diffrn_reflns_theta_full 25.242
_diffrn_reflns_theta_max 25.982
_diffrn_reflns_theta_min 4.143
_exptl_absorpt_coefficient_mu 4.806
_exptl_absorpt_correction_T_max 1.00000
_exptl_absorpt_correction_T_min 0.48258
_exptl_absorpt_correction_type multi-scan
_exptl_absorpt_process_details
;
CrysAlisPro, Oxford Diffraction Ltd.,
Version 1.171.33.41 (release 06-05-2009 CrysAlis171 .NET)
(compiled May  6 2009,17:20:42)
Empirical absorption correction using spherical harmonics,
 implemented in SCALE3 ABSPACK scaling algorithm.
;
_exptl_crystal_colour colourless
_exptl_crystal_density_diffrn 2.206
_exptl_crystal_description platelet
_exptl_crystal_F_000 400
_exptl_crystal_size_max 0.400
_exptl_crystal_size_mid 0.250
_exptl_crystal_size_min 0.080
_refine_diff_density_max 0.339
_refine_diff_density_min -0.462
_refine_diff_density_rms 0.080
_refine_ls_extinction_method none
_refine_ls_goodness_of_fit_ref 1.053
_refine_ls_hydrogen_treatment constr
_refine_ls_matrix_type full
_refine_ls_number_parameters 67
_refine_ls_number_reflns 1266
_refine_ls_number_restraints 1
_refine_ls_restrained_S_all 1.058
_refine_ls_R_factor_all 0.0210
_refine_ls_R_factor_gt 0.0162
_refine_ls_shift/su_max 0.003
_refine_ls_shift/su_mean 0.000
_refine_ls_structure_factor_coef Fsqd
_refine_ls_weighting_details
;
 w=1/[\s^2^(Fo^2^)+(0.0198P)^2^]
 where P=(Fo^2^+2Fc^2^)/3
;
_refine_ls_weighting_scheme calc
_refine_ls_wR_factor_gt 0.0368
_refine_ls_wR_factor_ref 0.0374
_reflns_Friedel_coverage 0.000
_reflns_number_gt 1099
_reflns_number_total 1266
_reflns_threshold_expression 'I > 2\s(I)'
_cod_data_source_file c5nj00821b2.cif
_cod_data_source_block test1
_cod_depositor_comments 'Adding full bibliography for 7055070--7055078.cif.'
_cod_database_code 7055073
_shelx_space_group_comment
;
The symmetry employed for this shelxl refinement is uniquely defined
by the following loop, which should always be used as a source of
symmetry information in preference to the above space-group names.
They are only intended as comments.
;
_shelx_estimated_absorpt_t_min 0.249
_shelx_estimated_absorpt_t_max 0.700
_shelxl_version_number 2013-2

loop_
_space_group_symop_operation_xyz
'x, y, z'
'-x+1/2, y+1/2, -z+1/2'
'-x, -y, -z'
'x-1/2, -y-1/2, z-1/2'

loop_
_atom_site_label
_atom_site_type_symbol
_atom_site_fract_x
_atom_site_fract_y
_atom_site_fract_z
_atom_site_U_iso_or_equiv
_atom_site_adp_type
_atom_site_occupancy
_atom_site_site_symmetry_order
_atom_site_calc_flag
_atom_site_refinement_flags_posn
_atom_site_refinement_flags_adp
_atom_site_refinement_flags_occupancy
_atom_site_disorder_assembly
_atom_site_disorder_group
C1 C 0.5485(8) 0.4671(3) 0.9932(7) 0.0241(16) Uiso 0.625(11) 1 d . . P A 1
C2 C 0.4526(11) 0.4070(3) 0.8303(8) 0.0213(13) Uiso 0.625(11) 1 d . . P A 1
C7 C 0.2637(12) 0.3570(3) 0.8342(10) 0.0230(16) Uiso 0.625(11) 1 d . . P A 1
H7 H 0.1953 0.3632 0.9385 0.028 Uiso 0.625(11) 1 calc R U P A 1
C3 C 0.5558(12) 0.3979(4) 0.6843(10) 0.0264(18) Uiso 0.625(11) 1 d . . P A 1
H3 H 0.6923 0.4294 0.6856 0.032 Uiso 0.625(11) 1 calc R U P A 1
C5 C 0.2788(12) 0.2899(3) 0.5455(9) 0.0179(17) Uiso 0.625(11) 1 d D . P A 1
H5 H 0.2288 0.2481 0.4523 0.021 Uiso 0.625(11) 1 calc R U P A 1
C6 C 0.1730(13) 0.2997(4) 0.6950(10) 0.022(2) Uiso 0.625(11) 1 d . . P A 1
H6 H 0.0413 0.2672 0.6996 0.027 Uiso 0.625(11) 1 calc R U P A 1
C4 C 0.4620(14) 0.3429(4) 0.5342(13) 0.023(2) Uiso 0.625(11) 1 d D . P A 1
H4 H 0.5202 0.3406 0.4232 0.028 Uiso 0.625(11) 1 calc R U P A 1
C1A C 0.4099(12) 0.4904(3) 0.9138(11) 0.012(2) Uiso 0.375(11) 1 d . . P A 2
C2A C 0.3793(18) 0.4178(4) 0.7928(13) 0.017(2) Uiso 0.375(11) 1 d . . P A 2
C5A C 0.330(2) 0.2908(6) 0.5413(16) 0.024(3) Uiso 0.375(11) 1 d . . P A 2
H5A H 0.2982 0.2492 0.4479 0.029 Uiso 0.375(11) 1 calc R U P A 2
C7A C 0.209(2) 0.3628(5) 0.7969(16) 0.022(3) Uiso 0.375(11) 1 d . . P A 2
H7A H 0.1077 0.3674 0.8786 0.027 Uiso 0.375(11) 1 calc R U P A 2
C3A C 0.5132(19) 0.4099(6) 0.6587(15) 0.018(3) Uiso 0.375(11) 1 d . . P A 2
H3A H 0.6126 0.4514 0.6427 0.022 Uiso 0.375(11) 1 calc R U P A 2
C4A C 0.502(3) 0.3412(8) 0.548(2) 0.029(4) Uiso 0.375(11) 1 d . . P A 2
H4A H 0.6165 0.3320 0.4806 0.035 Uiso 0.375(11) 1 calc R U P A 2
C6A C 0.196(2) 0.2973(7) 0.6665(19) 0.023(4) Uiso 0.375(11) 1 d . . P A 2
H6A H 0.0866 0.2563 0.6684 0.028 Uiso 0.375(11) 1 calc R U P A 2
I1 I 0.11341(3) 0.56795(2) 0.77373(3) 0.02510(7) Uani 1 1 d . . . . .

loop_
_atom_site_aniso_label
_atom_site_aniso_U_11
_atom_site_aniso_U_22
_atom_site_aniso_U_33
_atom_site_aniso_U_23
_atom_site_aniso_U_13
_atom_site_aniso_U_12
I1 0.02463(11) 0.02405(11) 0.02224(11) -0.00030(7) 0.00306(7) 0.00451(7)

loop_
_atom_type_symbol
_atom_type_description
_atom_type_scat_dispersion_real
_atom_type_scat_dispersion_imag
_atom_type_scat_source
C C 0.0033 0.0016 'International Tables Vol C Tables 4.2.6.8 and 6.1.1.4'
H H 0.0000 0.0000 'International Tables Vol C Tables 4.2.6.8 and 6.1.1.4'
I I -0.4742 1.8119 'International Tables Vol C Tables 4.2.6.8 and 6.1.1.4'

loop_
_geom_angle_atom_site_label_1
_geom_angle_atom_site_label_2
_geom_angle_atom_site_label_3
_geom_angle
_geom_angle_site_symmetry_1
_geom_angle_site_symmetry_3
C1 C1 C2 128.7(6) 3_667 .
C1 C1 I1 119.7(5) 3_667 3_667
C2 C1 I1 111.6(3) . 3_667
C3 C2 C7 119.2(5) . .
C3 C2 C1 121.0(5) . .
C7 C2 C1 119.6(4) . .
C6 C7 C2 122.8(6) . .
C6 C7 H7 118.6 . .
C2 C7 H7 118.6 . .
C2 C3 C4 120.0(6) . .
C2 C3 H3 120.0 . .
C4 C3 H3 120.0 . .
C6 C5 C4 119.2(6) . .
C6 C5 H5 120.4 . .
C4 C5 H5 120.4 . .
C7 C6 C5 118.2(6) . .
C7 C6 H6 120.9 . .
C5 C6 H6 120.9 . .
C3 C4 C5 120.1(7) . .
C3 C4 H4 120.0 . .
C5 C4 H4 120.0 . .
C1A C1A C2A 128.8(8) 3_667 .
C1A C1A I1 119.7(6) 3_667 .
C2A C1A I1 111.4(5) . .
C7A C2A C3A 120.2(8) . .
C7A C2A C1A 121.1(7) . .
C3A C2A C1A 118.5(7) . .
C4A C5A C6A 120.7(12) . .
C4A C5A H5A 119.7 . .
C6A C5A H5A 119.7 . .
C2A C7A C6A 114.4(9) . .
C2A C7A H7A 122.8 . .
C6A C7A H7A 122.8 . .
C4A C3A C2A 121.1(9) . .
C4A C3A H3A 119.5 . .
C2A C3A H3A 119.5 . .
C5A C4A C3A 118.5(13) . .
C5A C4A H4A 120.8 . .
C3A C4A H4A 120.8 . .
C5A C6A C7A 124.0(10) . .
C5A C6A H6A 118.0 . .
C7A C6A H6A 118.0 . .

loop_
_geom_bond_atom_site_label_1
_geom_bond_atom_site_label_2
_geom_bond_distance
_geom_bond_site_symmetry_2
C1 C1 1.290(10) 3_667
C1 C2 1.500(7) .
C1 I1 2.123(5) 3_667
C2 C3 1.360(8) .
C2 C7 1.394(7) .
C7 C6 1.363(9) .
C7 H7 0.9500 .
C3 C4 1.382(10) .
C3 H3 0.9500 .
C5 C6 1.394(9) .
C5 C4 1.418(7) .
C5 H5 0.9500 .
C6 H6 0.9500 .
C4 H4 0.9500 .
C1A C1A 1.319(15) 3_667
C1A C2A 1.497(10) .
C1A I1 2.112(7) .
C2A C7A 1.373(12) .
C2A C3A 1.414(12) .
C5A C4A 1.304(16) .
C5A C6A 1.361(16) .
C5A H5A 0.9500 .
C7A C6A 1.446(15) .
C7A H7A 0.9500 .
C3A C4A 1.413(18) .
C3A H3A 0.9500 .
C4A H4A 0.9500 .
C6A H6A 0.9500 .
I1 C1 2.123(5) 3_667

loop_
_geom_torsion_atom_site_label_1
_geom_torsion_atom_site_label_2
_geom_torsion_atom_site_label_3
_geom_torsion_atom_site_label_4
_geom_torsion
_geom_torsion_site_symmetry_1
C1 C1 C2 C3 102.9(7) 3_667
I1 C1 C2 C3 -78.1(5) 3_667
C1 C1 C2 C7 -80.5(8) 3_667
I1 C1 C2 C7 98.5(5) 3_667
C3 C2 C7 C6 -1.3(9) .
C1 C2 C7 C6 -177.9(6) .
C7 C2 C3 C4 4.3(9) .
C1 C2 C3 C4 -179.1(6) .
C2 C7 C6 C5 1.5(9) .
C4 C5 C6 C7 -4.6(9) .
C2 C3 C4 C5 -7.5(10) .
C6 C5 C4 C3 7.7(10) .
C1A C1A C2A C7A 103.9(11) 3_667
I1 C1A C2A C7A -76.3(9) .
C1A C1A C2A C3A -81.9(12) 3_667
I1 C1A C2A C3A 97.9(8) .
C3A C2A C7A C6A 3.9(13) .
C1A C2A C7A C6A 177.9(8) .
C7A C2A C3A C4A -8.9(15) .
C1A C2A C3A C4A 176.8(10) .
C6A C5A C4A C3A -11.8(18) .
C2A C3A C4A C5A 12.9(17) .
C4A C5A C6A C7A 7.3(17) .
C2A C7A C6A C5A -3.0(15) .
